data_7235230
loop_
_publ_author_name
'Liu, Yi'
'Zhao, Yue'
'Liu, Zhi-Qiang'
'Liu, Xiao-Hui'
'Zhang, Xiu-Du'
'Sun, Wei-Yin'

_publ_section_title
;
 Coordination polymers with salicylaldehyde ligands: structural diversity,
 selective sorption and luminescence sensing properties
;
_journal_issue 2
_journal_name_full CrystEngComm
_journal_page_first 304
_journal_page_last 310
_journal_paper_doi 10.1039/C9CE01675A
_journal_volume 22
_journal_year 2020
_chemical_formula_moiety 'C12 H9 Cu I N O2'
_chemical_formula_sum 'C12 H9 Cu I N O2'
_chemical_formula_weight 389.64
_space_group_crystal_system monoclinic
_space_group_IT_number 14
_space_group_name_Hall '-P 2ybc'
_space_group_name_H-M_alt 'P 1 21/c 1'
_atom_sites_solution_hydrogens mixed
_audit_creation_method SHELXL-2018/3
_audit_update_record
;
2019-10-03 deposited with the CCDC.	2019-11-20 downloaded from the CCDC.
;
_cell_angle_alpha 90
_cell_angle_beta 103.822(2)
_cell_angle_gamma 90
_cell_formula_units_Z 4
_cell_length_a 12.4544(14)
_cell_length_b 4.0990(5)
_cell_length_c 23.844(3)
_cell_measurement_reflns_used 4221
_cell_measurement_temperature 193(2)
_cell_measurement_theta_max 27.80
_cell_measurement_theta_min 2.13
_cell_volume 1182.0(2)
_computing_cell_refinement 'Bruker SAINT'
_computing_data_collection 'Bruker APEX2'
_computing_data_reduction 'Bruker SAINT'
_computing_molecular_graphics 'Bruker SHELXTL'
_computing_publication_material 'Bruker SHELXTL'
_computing_structure_refinement 'SHELXL-2018/3 (Sheldrick, 2018)'
_computing_structure_solution 'SHELXT 2014/5 (Sheldrick, 2014)'
_diffrn_ambient_temperature 193(2)
_diffrn_measured_fraction_theta_full 0.988
_diffrn_measured_fraction_theta_max 0.990
_diffrn_measurement_device_type 'Bruker APEX-II CCD'
_diffrn_measurement_method '\f and \w scans'
_diffrn_radiation_type MoK\a
_diffrn_radiation_wavelength 0.71073
_diffrn_reflns_av_R_equivalents 0.0368
_diffrn_reflns_av_unetI/netI 0.0397
_diffrn_reflns_Laue_measured_fraction_full 0.988
_diffrn_reflns_Laue_measured_fraction_max 0.990
_diffrn_reflns_limit_h_max 16
_diffrn_reflns_limit_h_min -16
_diffrn_reflns_limit_k_max 5
_diffrn_reflns_limit_k_min -3
_diffrn_reflns_limit_l_max 30
_diffrn_reflns_limit_l_min -27
_diffrn_reflns_number 8822
_diffrn_reflns_point_group_measured_fraction_full 0.988
_diffrn_reflns_point_group_measured_fraction_max 0.990
_diffrn_reflns_theta_full 25.242
_diffrn_reflns_theta_max 27.361
_diffrn_reflns_theta_min 1.684
_diffrn_standards_number 0
_exptl_absorpt_coefficient_mu 4.446
_exptl_absorpt_correction_T_max 0.7457
_exptl_absorpt_correction_T_min 0.4394
_exptl_absorpt_correction_type multi-scan
_exptl_absorpt_process_details sadabs
_exptl_crystal_colour red
_exptl_crystal_density_diffrn 2.190
_exptl_crystal_description needle
_exptl_crystal_F_000 744
_exptl_crystal_size_max 0.280
_exptl_crystal_size_mid 0.130
_exptl_crystal_size_min 0.110
_refine_diff_density_max 0.873
_refine_diff_density_min -0.532
_refine_diff_density_rms 0.123
_refine_ls_extinction_method none
_refine_ls_goodness_of_fit_ref 1.150
_refine_ls_hydrogen_treatment constr
_refine_ls_matrix_type full
_refine_ls_number_parameters 154
_refine_ls_number_reflns 2662
_refine_ls_number_restraints 0
_refine_ls_restrained_S_all 1.150
_refine_ls_R_factor_all 0.0320
_refine_ls_R_factor_gt 0.0273
_refine_ls_shift/su_max 0.001
_refine_ls_shift/su_mean 0.000
_refine_ls_structure_factor_coef Fsqd
_refine_ls_weighting_details 'w=1/[\s^2^(Fo^2^)+(0.0300P)^2^+1.8127P] where P=(Fo^2^+2Fc^2^)/3'
_refine_ls_weighting_scheme calc
_refine_ls_wR_factor_gt 0.0690
_refine_ls_wR_factor_ref 0.0802
_reflns_Friedel_coverage 0.000
_reflns_number_gt 2376
_reflns_number_total 2662
_reflns_threshold_expression 'I > 2\s(I)'
_cod_data_source_file c9ce01675a2.cif
_cod_data_source_block 5
_cod_depositor_comments
;Adding full bibliography for 7235227--7235231.cif.

 Adding full bibliography for 7235227--7235231.cif.
;
_cod_original_sg_symbol_H-M 'P 21/c'
_cod_database_code 7235230
_shelx_shelxl_version_number 2018/3
_shelx_space_group_comment
;
The symmetry employed for this shelxl refinement is uniquely defined
by the following loop, which should always be used as a source of
symmetry information in preference to the above space-group names.
They are only intended as comments.
;
_shelx_estimated_absorpt_t_min 0.369
_shelx_estimated_absorpt_t_max 0.641

loop_
_space_group_symop_operation_xyz
'x, y, z'
'-x, y+1/2, -z+1/2'
'-x, -y, -z'
'x, -y-1/2, z-1/2'

loop_
_atom_site_label
_atom_site_type_symbol
_atom_site_fract_x
_atom_site_fract_y
_atom_site_fract_z
_atom_site_U_iso_or_equiv
_atom_site_adp_type
_atom_site_occupancy
_atom_site_site_symmetry_order
_atom_site_calc_flag
_atom_site_refinement_flags_posn
_atom_site_refinement_flags_adp
Cu1 Cu 0.55456(4) -0.13354(12) 0.28160(2) 0.02618(13) Uani 1 1 d . .
C1 C 0.8860(3) 0.6123(9) 0.63853(16) 0.0232(8) Uani 1 1 d . .
C2 C 0.9420(3) 0.5179(10) 0.59806(18) 0.0267(8) Uani 1 1 d . .
C3 C 0.8875(3) 0.3639(10) 0.54771(17) 0.0265(8) Uani 1 1 d . .
H3 H 0.928031 0.301793 0.520341 0.032 Uiso 1 1 calc R U
C4 C 0.7759(3) 0.2983(9) 0.53627(16) 0.0222(7) Uani 1 1 d . .
C5 C 0.7175(3) 0.3841(10) 0.57858(17) 0.0264(8) Uani 1 1 d . .
H5 H 0.641030 0.334831 0.572147 0.032 Uiso 1 1 calc R U
C6 C 0.7708(3) 0.5373(10) 0.62861(17) 0.0262(8) Uani 1 1 d . .
H6 H 0.731244 0.593760 0.656684 0.031 Uiso 1 1 calc R U
C7 C 0.9393(3) 0.7885(11) 0.69086(18) 0.0309(9) Uani 1 1 d . .
H7 H 0.896095 0.849852 0.717029 0.037 Uiso 1 1 calc R U
C8 C 0.7182(3) 0.1547(9) 0.48002(16) 0.0216(7) Uani 1 1 d . .
C9 C 0.7732(3) -0.0287(10) 0.44715(17) 0.0264(8) Uani 1 1 d . .
H9 H 0.848592 -0.083850 0.462386 0.032 Uiso 1 1 calc R U
C10 C 0.7202(3) -0.1334(9) 0.39236(17) 0.0271(8) Uani 1 1 d . .
H10 H 0.760795 -0.255067 0.370487 0.032 Uiso 1 1 calc R U
C11 C 0.5589(3) 0.0977(10) 0.40047(17) 0.0281(8) Uani 1 1 d . .
H11 H 0.482735 0.142050 0.384914 0.034 Uiso 1 1 calc R U
C12 C 0.6074(3) 0.2129(11) 0.45553(17) 0.0287(8) Uani 1 1 d . .
H12 H 0.564292 0.332019 0.476444 0.034 Uiso 1 1 calc R U
I1 I 0.33998(2) -0.11339(5) 0.25404(2) 0.02267(10) Uani 1 1 d . .
N1 N 0.6120(3) -0.0676(8) 0.36896(14) 0.0237(7) Uani 1 1 d . .
O1 O 1.0379(2) 0.8609(8) 0.70247(15) 0.0413(8) Uani 1 1 d . .
O2 O 1.0522(2) 0.5840(8) 0.60522(15) 0.0419(8) Uani 1 1 d . .
H2A H 1.081032 0.684485 0.639542 0.050 Uiso 1 1 d R U

loop_
_atom_site_aniso_label
_atom_site_aniso_U_11
_atom_site_aniso_U_22
_atom_site_aniso_U_33
_atom_site_aniso_U_23
_atom_site_aniso_U_13
_atom_site_aniso_U_12
Cu1 0.0279(2) 0.0249(3) 0.0249(3) -0.00242(18) 0.0047(2) 0.00250(19)
C1 0.0234(17) 0.0227(19) 0.0225(18) 0.0050(14) 0.0031(14) 0.0044(15)
C2 0.0199(17) 0.027(2) 0.033(2) 0.0046(16) 0.0049(16) 0.0040(16)
C3 0.0256(18) 0.030(2) 0.0261(19) 0.0015(15) 0.0102(15) 0.0030(16)
C4 0.0232(17) 0.0223(19) 0.0214(17) 0.0050(14) 0.0059(14) 0.0040(15)
C5 0.0218(17) 0.033(2) 0.0255(19) 0.0043(15) 0.0074(15) 0.0003(16)
C6 0.0266(18) 0.030(2) 0.0234(18) 0.0046(15) 0.0090(15) 0.0044(16)
C7 0.031(2) 0.029(2) 0.029(2) 0.0004(17) -0.0005(17) 0.0041(18)
C8 0.0239(16) 0.0213(19) 0.0217(17) 0.0047(14) 0.0098(14) 0.0008(14)
C9 0.0252(18) 0.025(2) 0.0281(19) 0.0033(16) 0.0041(16) 0.0064(16)
C10 0.0285(19) 0.025(2) 0.0264(19) 0.0004(15) 0.0049(16) 0.0066(16)
C11 0.0228(17) 0.035(2) 0.0265(19) -0.0016(16) 0.0055(15) 0.0021(16)
C12 0.0256(18) 0.038(2) 0.0237(19) -0.0033(16) 0.0071(15) 0.0049(17)
I1 0.02301(14) 0.01640(14) 0.03104(16) 0.00021(9) 0.01130(10) -0.00033(9)
N1 0.0270(15) 0.0232(17) 0.0214(15) -0.0001(12) 0.0066(13) 0.0003(13)
O1 0.0296(15) 0.051(2) 0.0409(18) -0.0103(15) 0.0031(13) -0.0005(14)
O2 0.0207(13) 0.062(2) 0.0431(18) -0.0157(15) 0.0069(13) -0.0045(14)

loop_
_atom_type_symbol
_atom_type_description
_atom_type_scat_dispersion_real
_atom_type_scat_dispersion_imag
_atom_type_scat_source
C C 0.0033 0.0016 'International Tables Vol C Tables 4.2.6.8 and 6.1.1.4'
H H 0.0000 0.0000 'International Tables Vol C Tables 4.2.6.8 and 6.1.1.4'
Cu Cu 0.3201 1.2651 'International Tables Vol C Tables 4.2.6.8 and 6.1.1.4'
I I -0.4742 1.8119 'International Tables Vol C Tables 4.2.6.8 and 6.1.1.4'
N N 0.0061 0.0033 'International Tables Vol C Tables 4.2.6.8 and 6.1.1.4'
O O 0.0106 0.0060 'International Tables Vol C Tables 4.2.6.8 and 6.1.1.4'

loop_
_geom_angle_atom_site_label_1
_geom_angle_atom_site_label_2
_geom_angle_atom_site_label_3
_geom_angle
_geom_angle_site_symmetry_1
_geom_angle_site_symmetry_3
N1 Cu1 I1 109.94(9) . .
N1 Cu1 I1 110.37(9) . 2_645
I1 Cu1 I1 120.51(2) . 2_645
N1 Cu1 Cu1 118.16(9) . 2_655
I1 Cu1 Cu1 59.06(2) . 2_655
I1 Cu1 Cu1 127.73(3) 2_645 2_655
N1 Cu1 Cu1 132.15(9) . 2_645
I1 Cu1 Cu1 62.23(2) . 2_645
I1 Cu1 Cu1 58.321(15) 2_645 2_645
Cu1 Cu1 Cu1 98.31(3) 2_655 2_645
N1 Cu1 I1 97.78(9) . 2_655
I1 Cu1 I1 115.903(19) . 2_655
I1 Cu1 I1 99.730(19) 2_645 2_655
Cu1 Cu1 I1 56.870(15) 2_655 2_655
Cu1 Cu1 I1 129.00(3) 2_645 2_655
C2 C1 C6 118.7(4) . .
C2 C1 C7 122.5(4) . .
C6 C1 C7 118.8(3) . .
O2 C2 C1 121.2(4) . .
O2 C2 C3 117.9(4) . .
C1 C2 C3 120.8(3) . .
C4 C3 C2 121.6(4) . .
C4 C3 H3 119.2 . .
C2 C3 H3 119.2 . .
C3 C4 C5 118.3(3) . .
C3 C4 C8 120.3(3) . .
C5 C4 C8 121.4(3) . .
C6 C5 C4 120.5(3) . .
C6 C5 H5 119.7 . .
C4 C5 H5 119.7 . .
C5 C6 C1 120.0(3) . .
C5 C6 H6 120.0 . .
C1 C6 H6 120.0 . .
O1 C7 C1 122.6(4) . .
O1 C7 H7 118.7 . .
C1 C7 H7 118.7 . .
C9 C8 C12 115.7(4) . .
C9 C8 C4 122.0(3) . .
C12 C8 C4 122.1(3) . .
C8 C9 C10 121.1(3) . .
C8 C9 H9 119.5 . .
C10 C9 H9 119.5 . .
N1 C10 C9 122.0(4) . .
N1 C10 H10 119.0 . .
C9 C10 H10 119.0 . .
N1 C11 C12 123.7(4) . .
N1 C11 H11 118.1 . .
C12 C11 H11 118.1 . .
C8 C12 C11 120.2(4) . .
C8 C12 H12 119.9 . .
C11 C12 H12 119.9 . .
Cu1 I1 Cu1 62.616(14) . 2_655
Cu1 I1 Cu1 60.902(14) . 2_645
Cu1 I1 Cu1 99.729(19) 2_655 2_645
C11 N1 C10 117.2(3) . .
C11 N1 Cu1 123.5(3) . .
C10 N1 Cu1 117.6(3) . .
C2 O2 H2A 111.7 . .

loop_
_geom_bond_atom_site_label_1
_geom_bond_atom_site_label_2
_geom_bond_distance
_geom_bond_site_symmetry_2
Cu1 N1 2.052(3) .
Cu1 I1 2.5965(6) .
Cu1 I1 2.6170(5) 2_645
Cu1 Cu1 2.7093(7) 2_655
Cu1 Cu1 2.7093(7) 2_645
Cu1 I1 2.7434(6) 2_655
C1 C2 1.374(5) .
C1 C6 1.431(5) .
C1 C7 1.457(6) .
C2 O2 1.369(4) .
C2 C3 1.382(6) .
C3 C4 1.378(5) .
C3 H3 0.9500 .
C4 C5 1.421(5) .
C4 C8 1.484(5) .
C5 C6 1.371(6) .
C5 H5 0.9500 .
C6 H6 0.9500 .
C7 O1 1.229(5) .
C7 H7 0.9500 .
C8 C9 1.380(5) .
C8 C12 1.385(5) .
C9 C10 1.384(6) .
C9 H9 0.9500 .
C10 N1 1.356(5) .
C10 H10 0.9500 .
C11 N1 1.304(5) .
C11 C12 1.390(6) .
C11 H11 0.9500 .
C12 H12 0.9500 .
O2 H2A 0.9100 .

loop_
_geom_torsion_atom_site_label_1
_geom_torsion_atom_site_label_2
_geom_torsion_atom_site_label_3
_geom_torsion_atom_site_label_4
_geom_torsion
C6 C1 C2 O2 179.8(4)
C7 C1 C2 O2 0.4(6)
C6 C1 C2 C3 2.3(6)
C7 C1 C2 C3 -177.1(4)
O2 C2 C3 C4 -177.8(4)
C1 C2 C3 C4 -0.2(6)
C2 C3 C4 C5 -1.9(6)
C2 C3 C4 C8 175.5(4)
C3 C4 C5 C6 2.0(6)
C8 C4 C5 C6 -175.4(4)
C4 C5 C6 C1 0.0(6)
C2 C1 C6 C5 -2.2(6)
C7 C1 C6 C5 177.2(4)
C2 C1 C7 O1 -0.8(6)
C6 C1 C7 O1 179.8(4)
C3 C4 C8 C9 25.1(6)
C5 C4 C8 C9 -157.6(4)
C3 C4 C8 C12 -150.8(4)
C5 C4 C8 C12 26.5(5)
C12 C8 C9 C10 2.5(6)
C4 C8 C9 C10 -173.6(4)
C8 C9 C10 N1 -1.4(6)
C9 C8 C12 C11 -1.9(6)
C4 C8 C12 C11 174.3(4)
N1 C11 C12 C8 0.1(7)
C12 C11 N1 C10 1.2(6)
C12 C11 N1 Cu1 -163.3(3)
C9 C10 N1 C11 -0.5(6)
C9 C10 N1 Cu1 164.9(3)
